data_7055532
loop_
_publ_author_name
'Singh, Gurjaspreet'
'Rani, Sunita'
'Arora, Aanchal'
'Aulakh, Darpandeep'
'Wriedt, Mario'

_publ_section_title
;
 Thioester-appended organosilatranes: synthetic investigations and
 application in the modification of magnetic silica surfaces
;
_journal_issue 7
_journal_name_full 'New J. Chem.'
_journal_page_first 6200
_journal_paper_doi 10.1039/C6NJ00011H
_journal_volume 40
_journal_year 2016
_chemical_formula_moiety 'C17 H25 N O5 S Si'
_chemical_formula_sum 'C17 H25 N O5 S Si'
_chemical_formula_weight 383.53
_chemical_name_systematic
;
 ?
;
_space_group_crystal_system orthorhombic
_space_group_IT_number 19
_space_group_name_Hall 'P 2ac 2ab'
_space_group_name_H-M_alt 'P 21 21 21'
_symmetry_space_group_name_Hall 'P 2ac 2ab'
_symmetry_space_group_name_H-M 'P 21 21 21'
_atom_sites_solution_hydrogens geom
_audit_creation_method SHELXL-2013
_audit_update_record
;
2016-04-13 deposited with the CCDC.
2016-05-03 downloaded from the CCDC.
;
_cell_angle_alpha 90
_cell_angle_beta 90
_cell_angle_gamma 90
_cell_formula_units_Z 4
_cell_length_a 8.3421(6)
_cell_length_b 13.3327(10)
_cell_length_c 16.7969(12)
_cell_measurement_reflns_used 33751
_cell_measurement_temperature 170(2)
_cell_measurement_theta_max 28.330
_cell_measurement_theta_min 2.726
_cell_volume 1868.2(2)
_computing_cell_refinement 'APEX2 (Bruker, 2013)'
_computing_data_collection 'APEX2 (Bruker, 2013)'
_computing_data_reduction 'APEX2 (Bruker, 2013)'
_computing_molecular_graphics Diamond
_computing_structure_refinement 'SHELXL-2014/6 (Sheldrick, 2014)'
_computing_structure_solution 'SHELXT-2014/6 (Sheldrick, 2014)'
_diffrn_ambient_temperature 170(2)
_diffrn_measured_fraction_theta_full 0.997
_diffrn_measured_fraction_theta_max 0.999
_diffrn_measurement_device_type 'Bruker APEX II CCD area detector'
_diffrn_measurement_method 'omega scans'
_diffrn_radiation_type MoK\a
_diffrn_radiation_wavelength 0.71073
_diffrn_reflns_av_R_equivalents 0.0251
_diffrn_reflns_av_unetI/netI 0.0152
_diffrn_reflns_Laue_measured_fraction_full 0.997
_diffrn_reflns_Laue_measured_fraction_max 0.999
_diffrn_reflns_limit_h_max 11
_diffrn_reflns_limit_h_min -11
_diffrn_reflns_limit_k_max 17
_diffrn_reflns_limit_k_min -17
_diffrn_reflns_limit_l_max 22
_diffrn_reflns_limit_l_min -22
_diffrn_reflns_number 33751
_diffrn_reflns_point_group_measured_fraction_full 0.999
_diffrn_reflns_point_group_measured_fraction_max 0.999
_diffrn_reflns_theta_full 25.242
_diffrn_reflns_theta_max 28.330
_diffrn_reflns_theta_min 2.726
_diffrn_source 'fine-focus sealed tube'
_exptl_absorpt_coefficient_mu 0.264
_exptl_absorpt_correction_T_max 0.968
_exptl_absorpt_correction_T_min 0.953
_exptl_absorpt_correction_type multi-scan
_exptl_absorpt_process_details 'SADABS (Sheldrick 2014)'
_exptl_crystal_colour yellow
_exptl_crystal_density_diffrn 1.364
_exptl_crystal_description plates
_exptl_crystal_F_000 816
_exptl_crystal_size_max 0.19
_exptl_crystal_size_mid 0.15
_exptl_crystal_size_min 0.12
_refine_diff_density_max 0.508
_refine_diff_density_min -0.419
_refine_diff_density_rms 0.048
_refine_ls_abs_structure_details
;
 Flack x determined using 1826 quotients [(I+)-(I-)]/[(I+)+(I-)]
 (Parsons and Flack (2004), Acta Cryst. A60, s61).
;
_refine_ls_abs_structure_Flack 0.020(16)
_refine_ls_extinction_method none
_refine_ls_goodness_of_fit_ref 1.039
_refine_ls_hydrogen_treatment constr
_refine_ls_matrix_type full
_refine_ls_number_parameters 244
_refine_ls_number_reflns 4651
_refine_ls_number_restraints 0
_refine_ls_restrained_S_all 1.039
_refine_ls_R_factor_all 0.0405
_refine_ls_R_factor_gt 0.0373
_refine_ls_shift/su_max 0.011
_refine_ls_shift/su_mean 0.000
_refine_ls_structure_factor_coef Fsqd
_refine_ls_weighting_details 'w=1/[\s^2^(Fo^2^)+(0.0577P)^2^+0.6341P] where P=(Fo^2^+2Fc^2^)/3'
_refine_ls_weighting_scheme calc
_refine_ls_wR_factor_gt 0.0975
_refine_ls_wR_factor_ref 0.1007
_reflns_Friedel_coverage 0.759
_reflns_Friedel_fraction_full 1.000
_reflns_Friedel_fraction_max 1.000
_reflns_number_gt 4370
_reflns_number_total 4651
_reflns_threshold_expression 'I > 2\s(I)'
_cod_data_source_file c6nj00011h2.cif
_cod_data_source_block s9
_cod_depositor_comments 'Adding full bibliography for 7055532--7055533.cif.'
_cod_database_code 7055532
_shelx_space_group_comment
;
The symmetry employed for this shelxl refinement is uniquely defined
by the following loop, which should always be used as a source of
symmetry information in preference to the above space-group names.
They are only intended as comments.
;
_shelxl_version_number 2013-3

loop_
_space_group_symop_operation_xyz
'x, y, z'
'-x+1/2, -y, z+1/2'
'-x, y+1/2, -z+1/2'
'x+1/2, -y+1/2, -z'

loop_
_atom_site_label
_atom_site_type_symbol
_atom_site_fract_x
_atom_site_fract_y
_atom_site_fract_z
_atom_site_U_iso_or_equiv
_atom_site_adp_type
_atom_site_occupancy
_atom_site_site_symmetry_order
_atom_site_calc_flag
_atom_site_refinement_flags_posn
_atom_site_refinement_flags_adp
_atom_site_refinement_flags_occupancy
_atom_site_disorder_assembly
_atom_site_disorder_group
Si1 Si 0.44329(9) 0.23592(5) 0.67083(4) 0.02801(16) Uani 1 1 d . . . . .
S1 S 0.10959(9) 0.50959(5) 0.53329(4) 0.03832(17) Uani 1 1 d . . . . .
O1 O 0.0335(3) 1.00563(16) 0.57450(13) 0.0434(5) Uani 1 1 d . . . . .
O2 O -0.0995(3) 0.54801(19) 0.64548(17) 0.0633(7) Uani 1 1 d . . . . .
C1 C 0.1332(4) 1.0528(2) 0.51664(19) 0.0434(7) Uani 1 1 d . . . . .
H1A H 0.1228 1.1258 0.5212 0.065 Uiso 1 1 calc R U . . .
H1B H 0.1002 1.0316 0.4632 0.065 Uiso 1 1 calc R U . . .
H1C H 0.2450 1.0335 0.5257 0.065 Uiso 1 1 calc R U . . .
C2 C 0.0327(3) 0.9039(2) 0.57686(17) 0.0337(5) Uani 1 1 d . . . . .
C3 C -0.0606(4) 0.8601(2) 0.63586(19) 0.0435(7) Uani 1 1 d . . . . .
H3 H -0.1179 0.9015 0.6720 0.052 Uiso 1 1 calc R U . . .
C4 C -0.0713(3) 0.7571(2) 0.64264(18) 0.0408(6) Uani 1 1 d . . . . .
H4 H -0.1349 0.7281 0.6835 0.049 Uiso 1 1 calc R U . . .
C5 C 0.0116(3) 0.6952(2) 0.58932(15) 0.0325(5) Uani 1 1 d . . . . .
C6 C 0.1072(3) 0.7391(2) 0.53187(15) 0.0333(5) Uani 1 1 d . . . . .
H6 H 0.1655 0.6975 0.4962 0.040 Uiso 1 1 calc R U . . .
C7 C 0.1202(3) 0.8425(2) 0.52496(15) 0.0334(5) Uani 1 1 d . . . . .
H7 H 0.1876 0.8713 0.4855 0.040 Uiso 1 1 calc R U . . .
C8 C -0.0084(3) 0.5847(2) 0.59808(17) 0.0356(6) Uani 1 1 d . . . . .
C9 C 0.0456(4) 0.3852(2) 0.56412(18) 0.0372(6) Uani 1 1 d . . . . .
H9A H -0.0659 0.3893 0.5839 0.045 Uiso 1 1 calc R U . . .
H9B H 0.0459 0.3405 0.5171 0.045 Uiso 1 1 calc R U . . .
C10 C 0.1504(3) 0.3385(2) 0.62884(16) 0.0338(5) Uani 1 1 d . . . . .
H10A H 0.1508 0.3834 0.6758 0.041 Uiso 1 1 calc R U . . .
H10B H 0.1022 0.2739 0.6454 0.041 Uiso 1 1 calc R U . . .
C11 C 0.3235(3) 0.3198(2) 0.60309(15) 0.0306(5) Uani 1 1 d . . . . .
H11A H 0.3789 0.3853 0.5991 0.037 Uiso 1 1 calc R U . . .
H11B H 0.3224 0.2897 0.5492 0.037 Uiso 1 1 calc R U . . .
N1 N 0.5833(3) 0.13622(19) 0.74702(15) 0.0393(5) Uani 1 1 d . . . . .
C21 C 0.7587(11) 0.1481(9) 0.7122(6) 0.063(2) Uani 0.5 1 d . . P A 1
H21A H 0.8229 0.1916 0.7477 0.075 Uiso 0.5 1 calc R U P A 1
H21B H 0.8112 0.0816 0.7097 0.075 Uiso 0.5 1 calc R U P A 1
C21' C 0.7078(8) 0.1010(5) 0.7005(4) 0.0365(14) Uani 0.5 1 d . . P A 2
H21C H 0.6740 0.0403 0.6709 0.044 Uiso 0.5 1 calc R U P A 2
H21D H 0.8010 0.0834 0.7342 0.044 Uiso 0.5 1 calc R U P A 2
C22 C 0.7532(4) 0.1873(3) 0.6409(3) 0.0609(10) Uani 1 1 d . . . . .
H22A H 0.7734 0.1329 0.6021 0.073 Uiso 0.5 1 calc R U P A 1
H22B H 0.8433 0.2354 0.6364 0.073 Uiso 0.5 1 calc R U P A 1
H22C H 0.8273 0.2351 0.6671 0.073 Uiso 0.5 1 calc R U P A 2
H22D H 0.8079 0.1589 0.5937 0.073 Uiso 0.5 1 calc R U P A 2
O21 O 0.6119(2) 0.23772(18) 0.61719(12) 0.0427(5) Uani 1 1 d . . . . .
C31 C 0.5392(13) 0.0338(7) 0.7230(8) 0.090(4) Uani 0.5 1 d . . P A 1
H31A H 0.5541 -0.0139 0.7675 0.108 Uiso 0.5 1 calc R U P A 1
H31B H 0.6043 0.0113 0.6770 0.108 Uiso 0.5 1 calc R U P A 1
C31' C 0.4607(6) 0.0560(3) 0.7729(3) 0.0237(9) Uani 0.5 1 d . . P A 2
H31C H 0.5149 -0.0075 0.7875 0.028 Uiso 0.5 1 calc R U P A 2
H31D H 0.3960 0.0795 0.8186 0.028 Uiso 0.5 1 calc R U P A 2
C32 C 0.3584(4) 0.0426(2) 0.6998(2) 0.0430(7) Uani 1 1 d . . . . .
H32A H 0.3314 -0.0108 0.6611 0.052 Uiso 0.5 1 calc R U P A 1
H32B H 0.2916 0.0324 0.7478 0.052 Uiso 0.5 1 calc R U P A 1
H32C H 0.4160 0.0008 0.6604 0.052 Uiso 0.5 1 calc R U P A 2
H32D H 0.2577 0.0079 0.7142 0.052 Uiso 0.5 1 calc R U P A 2
O31 O 0.3227(3) 0.13727(15) 0.66605(15) 0.0495(6) Uani 1 1 d . . . . .
C41 C 0.6090(6) 0.1927(4) 0.8191(2) 0.0788(15) Uani 1 1 d . . . . .
H41A H 0.7195 0.2198 0.8191 0.095 Uiso 1 1 calc R U . . .
H41B H 0.5982 0.1475 0.8655 0.095 Uiso 1 1 calc R U . . .
C42 C 0.4969(5) 0.2745(2) 0.82701(19) 0.0536(9) Uani 1 1 d . . . . .
H42A H 0.4066 0.2530 0.8613 0.064 Uiso 1 1 calc R U . . .
H42B H 0.5507 0.3316 0.8535 0.064 Uiso 1 1 calc R U . . .
O41 O 0.4366(3) 0.30609(15) 0.75310(11) 0.0359(4) Uani 1 1 d . . . . .

loop_
_atom_site_aniso_label
_atom_site_aniso_U_11
_atom_site_aniso_U_22
_atom_site_aniso_U_33
_atom_site_aniso_U_23
_atom_site_aniso_U_13
_atom_site_aniso_U_12
Si1 0.0289(3) 0.0281(3) 0.0271(3) 0.0021(2) -0.0047(3) -0.0005(3)
S1 0.0440(4) 0.0332(3) 0.0378(3) 0.0052(3) 0.0048(3) 0.0061(3)
O1 0.0419(11) 0.0357(10) 0.0525(12) -0.0064(9) 0.0031(9) 0.0009(9)
O2 0.0712(17) 0.0472(13) 0.0715(17) 0.0021(12) 0.0379(14) -0.0065(12)
C1 0.0484(17) 0.0387(14) 0.0430(16) 0.0034(12) -0.0057(13) -0.0019(13)
C2 0.0283(12) 0.0356(13) 0.0371(13) -0.0032(10) -0.0023(10) 0.0016(10)
C3 0.0415(14) 0.0419(15) 0.0470(16) -0.0110(13) 0.0145(13) 0.0034(13)
C4 0.0346(14) 0.0480(16) 0.0399(14) -0.0022(12) 0.0122(11) 0.0000(13)
C5 0.0309(12) 0.0368(13) 0.0299(12) -0.0014(10) -0.0020(10) 0.0030(10)
C6 0.0364(12) 0.0385(12) 0.0250(11) -0.0015(10) 0.0000(10) 0.0063(11)
C7 0.0360(13) 0.0379(13) 0.0262(11) 0.0001(10) 0.0004(10) 0.0024(10)
C8 0.0342(13) 0.0388(14) 0.0338(12) 0.0013(11) 0.0004(11) 0.0006(11)
C9 0.0362(13) 0.0326(13) 0.0428(14) 0.0053(11) -0.0074(12) 0.0010(11)
C10 0.0315(12) 0.0379(13) 0.0321(13) 0.0085(10) -0.0007(10) 0.0020(10)
C11 0.0314(12) 0.0338(13) 0.0266(11) 0.0057(10) -0.0007(10) 0.0003(10)
N1 0.0391(13) 0.0374(12) 0.0414(12) 0.0056(10) -0.0115(10) 0.0032(10)
C21 0.045(5) 0.086(7) 0.057(5) 0.007(5) 0.004(4) 0.029(5)
C21' 0.024(3) 0.043(3) 0.043(3) 0.005(3) -0.001(2) 0.011(2)
C22 0.0269(14) 0.078(3) 0.078(3) 0.024(2) 0.0022(15) 0.0102(16)
O21 0.0363(10) 0.0567(12) 0.0352(10) 0.0059(9) 0.0032(8) 0.0143(9)
C31 0.089(7) 0.044(4) 0.137(10) 0.023(5) -0.053(8) -0.008(5)
C31' 0.032(2) 0.0175(19) 0.0219(19) 0.0048(15) 0.0008(18) 0.0050(18)
C32 0.0533(18) 0.0282(12) 0.0477(16) 0.0057(12) -0.0081(14) -0.0057(12)
O31 0.0536(13) 0.0309(10) 0.0639(14) 0.0143(10) -0.0298(12) -0.0129(9)
C41 0.091(3) 0.112(4) 0.0331(16) 0.0020(19) -0.0129(18) 0.056(3)
C42 0.084(2) 0.0419(16) 0.0345(14) -0.0059(13) -0.0246(16) -0.0024(15)
O41 0.0420(10) 0.0383(10) 0.0273(8) 0.0000(7) -0.0041(8) 0.0036(9)

loop_
_atom_type_symbol
_atom_type_description
_atom_type_scat_dispersion_real
_atom_type_scat_dispersion_imag
_atom_type_scat_source
C C 0.0033 0.0016 'International Tables Vol C Tables 4.2.6.8 and 6.1.1.4'
H H 0.0000 0.0000 'International Tables Vol C Tables 4.2.6.8 and 6.1.1.4'
N N 0.0061 0.0033 'International Tables Vol C Tables 4.2.6.8 and 6.1.1.4'
O O 0.0106 0.0060 'International Tables Vol C Tables 4.2.6.8 and 6.1.1.4'
Si Si 0.0817 0.0704 'International Tables Vol C Tables 4.2.6.8 and 6.1.1.4'
S S 0.1246 0.1234 'International Tables Vol C Tables 4.2.6.8 and 6.1.1.4'

loop_
_geom_angle_atom_site_label_1
_geom_angle_atom_site_label_2
_geom_angle_atom_site_label_3
_geom_angle
O31 Si1 O41 117.67(13)
O31 Si1 O21 119.74(14)
O41 Si1 O21 117.81(12)
O31 Si1 C11 96.89(11)
O41 Si1 C11 98.61(11)
O21 Si1 C11 96.45(11)
O31 Si1 N1 82.53(10)
O41 Si1 N1 82.76(10)
O21 Si1 N1 82.79(10)
C11 Si1 N1 178.63(12)
C8 S1 C9 100.20(14)
C2 O1 C1 117.6(2)
O1 C1 H1A 109.5
O1 C1 H1B 109.5
H1A C1 H1B 109.5
O1 C1 H1C 109.5
H1A C1 H1C 109.5
H1B C1 H1C 109.5
O1 C2 C3 116.4(2)
O1 C2 C7 124.3(3)
C3 C2 C7 119.3(3)
C4 C3 C2 120.9(3)
C4 C3 H3 119.6
C2 C3 H3 119.6
C3 C4 C5 120.1(3)
C3 C4 H4 120.0
C5 C4 H4 120.0
C6 C5 C4 118.8(3)
C6 C5 C8 123.5(2)
C4 C5 C8 117.6(2)
C5 C6 C7 121.6(3)
C5 C6 H6 119.2
C7 C6 H6 119.2
C6 C7 C2 119.2(3)
C6 C7 H7 120.4
C2 C7 H7 120.4
O2 C8 C5 122.5(3)
O2 C8 S1 121.7(2)
C5 C8 S1 115.8(2)
C10 C9 S1 114.0(2)
C10 C9 H9A 108.8
S1 C9 H9A 108.8
C10 C9 H9B 108.8
S1 C9 H9B 108.8
H9A C9 H9B 107.6
C11 C10 C9 113.9(2)
C11 C10 H10A 108.8
C9 C10 H10A 108.8
C11 C10 H10B 108.8
C9 C10 H10B 108.8
H10A C10 H10B 107.7
C10 C11 Si1 115.31(17)
C10 C11 H11A 108.4
Si1 C11 H11A 108.4
C10 C11 H11B 108.4
Si1 C11 H11B 108.4
H11A C11 H11B 107.5
C21' N1 C41 122.7(4)
C41 N1 C31 138.9(6)
C21' N1 C31' 114.9(4)
C41 N1 C31' 103.0(3)
C41 N1 C21 96.9(5)
C31 N1 C21 102.8(7)
C21' N1 Si1 106.1(3)
C41 N1 Si1 104.7(2)
C31 N1 Si1 105.7(4)
C31' N1 Si1 103.4(2)
C21 N1 Si1 102.5(3)
C22 C21 N1 110.3(6)
C22 C21 H21A 109.6
N1 C21 H21A 109.6
C22 C21 H21B 109.6
N1 C21 H21B 109.6
H21A C21 H21B 108.1
N1 C21' C22 107.0(4)
N1 C21' H21C 110.3
C22 C21' H21C 110.3
N1 C21' H21D 110.3
C22 C21' H21D 110.3
H21C C21' H21D 108.6
C21 C22 O21 118.5(5)
O21 C22 C21' 109.0(3)
C21 C22 H22A 107.7
O21 C22 H22A 107.7
C21 C22 H22B 107.7
O21 C22 H22B 107.7
H22A C22 H22B 107.1
O21 C22 H22C 109.9
C21' C22 H22C 109.9
O21 C22 H22D 109.9
C21' C22 H22D 109.9
H22C C22 H22D 108.3
C22 O21 Si1 122.9(2)
N1 C31 C32 103.9(6)
N1 C31 H31A 111.0
C32 C31 H31A 111.0
N1 C31 H31B 111.0
C32 C31 H31B 111.0
H31A C31 H31B 109.0
C32 C31' N1 103.2(3)
C32 C31' H31C 111.1
N1 C31' H31C 111.1
C32 C31' H31D 111.1
N1 C31' H31D 111.1
H31C C31' H31D 109.1
O31 C32 C31' 109.9(3)
O31 C32 C31 111.7(4)
O31 C32 H32A 109.3
C31 C32 H32A 109.3
O31 C32 H32B 109.3
C31 C32 H32B 109.3
H32A C32 H32B 107.9
O31 C32 H32C 109.7
C31' C32 H32C 109.7
O31 C32 H32D 109.7
C31' C32 H32D 109.7
H32C C32 H32D 108.2
C32 O31 Si1 124.10(19)
N1 C41 C42 112.1(3)
N1 C41 H41A 109.2
C42 C41 H41A 109.2
N1 C41 H41B 109.2
C42 C41 H41B 109.2
H41A C41 H41B 107.9
O41 C42 C41 112.2(3)
O41 C42 H42A 109.2
C41 C42 H42A 109.2
O41 C42 H42B 109.2
C41 C42 H42B 109.2
H42A C42 H42B 107.9
C42 O41 Si1 123.47(19)

loop_
_geom_bond_atom_site_label_1
_geom_bond_atom_site_label_2
_geom_bond_distance
Si1 O31 1.658(2)
Si1 O41 1.670(2)
Si1 O21 1.670(2)
Si1 C11 1.883(3)
Si1 N1 2.184(2)
S1 C8 1.777(3)
S1 C9 1.817(3)
O1 C2 1.357(3)
O1 C1 1.425(4)
O2 C8 1.205(4)
C1 H1A 0.9800
C1 H1B 0.9800
C1 H1C 0.9800
C2 C3 1.389(4)
C2 C7 1.401(4)
C3 C4 1.381(4)
C3 H3 0.9500
C4 C5 1.400(4)
C4 H4 0.9500
C5 C6 1.382(4)
C5 C8 1.490(4)
C6 C7 1.387(4)
C6 H6 0.9500
C7 H7 0.9500
C9 C10 1.528(4)
C9 H9A 0.9900
C9 H9B 0.9900
C10 C11 1.528(4)
C10 H10A 0.9900
C10 H10B 0.9900
C11 H11A 0.9900
C11 H11B 0.9900
N1 C21' 1.382(7)
N1 C41 1.441(5)
N1 C31 1.471(9)
N1 C31' 1.542(5)
N1 C21 1.583(10)
C21 C22 1.307(10)
C21 H21A 0.9900
C21 H21B 0.9900
C21' C22 1.572(8)
C21' H21C 0.9900
C21' H21D 0.9900
C22 O21 1.415(4)
C22 H22A 0.9900
C22 H22B 0.9900
C22 H22C 0.9900
C22 H22D 0.9900
C31 C32 1.562(10)
C31 H31A 0.9900
C31 H31B 0.9900
C31' C32 1.505(6)
C31' H31C 0.9900
C31' H31D 0.9900
C32 O31 1.415(3)
C32 H32A 0.9900
C32 H32B 0.9900
C32 H32C 0.9900
C32 H32D 0.9900
C41 C42 1.442(5)
C41 H41A 0.9900
C41 H41B 0.9900
C42 O41 1.404(4)
C42 H42A 0.9900
C42 H42B 0.9900

loop_
_geom_torsion_atom_site_label_1
_geom_torsion_atom_site_label_2
_geom_torsion_atom_site_label_3
_geom_torsion_atom_site_label_4
_geom_torsion
C1 O1 C2 C3 177.5(3)
C1 O1 C2 C7 -1.6(4)
O1 C2 C3 C4 179.1(3)
C7 C2 C3 C4 -1.7(5)
C2 C3 C4 C5 -0.5(5)
C3 C4 C5 C6 1.9(4)
C3 C4 C5 C8 -178.2(3)
C4 C5 C6 C7 -1.3(4)
C8 C5 C6 C7 178.8(3)
C5 C6 C7 C2 -0.8(4)
O1 C2 C7 C6 -178.6(3)
C3 C2 C7 C6 2.3(4)
C6 C5 C8 O2 -175.5(3)
C4 C5 C8 O2 4.6(5)
C6 C5 C8 S1 3.9(4)
C4 C5 C8 S1 -176.0(2)
C9 S1 C8 O2 -0.1(3)
C9 S1 C8 C5 -179.5(2)
C8 S1 C9 C10 -92.5(2)
S1 C9 C10 C11 -63.4(3)
C9 C10 C11 Si1 -166.26(19)
O31 Si1 C11 C10 57.6(2)
O41 Si1 C11 C10 -61.9(2)
O21 Si1 C11 C10 178.7(2)
C21' N1 C21 C22 83.3(11)
C41 N1 C21 C22 -124.1(8)
C31 N1 C21 C22 92.2(9)
C31' N1 C21 C22 114.5(7)
Si1 N1 C21 C22 -17.4(9)
C41 N1 C21' C22 -87.0(5)
C31 N1 C21' C22 135.0(6)
C31' N1 C21' C22 146.6(4)
C21 N1 C21' C22 -54.1(9)
Si1 N1 C21' C22 33.0(5)
N1 C21 C22 O21 18.0(11)
N1 C21 C22 C21' -60.4(9)
N1 C21' C22 C21 77.6(10)
N1 C21' C22 O21 -36.8(6)
C21 C22 O21 Si1 -8.6(8)
C21' C22 O21 Si1 22.4(5)
O31 Si1 O21 C22 -80.0(3)
O41 Si1 O21 C22 75.0(3)
C11 Si1 O21 C22 178.2(3)
N1 Si1 O21 C22 -2.9(3)
C21' N1 C31 C32 -136.8(8)
C41 N1 C31 C32 102.0(7)
C31' N1 C31 C32 58.8(6)
C21 N1 C31 C32 -141.3(7)
Si1 N1 C31 C32 -34.2(8)
C21' N1 C31' C32 -78.8(4)
C41 N1 C31' C32 145.2(3)
C31 N1 C31' C32 -62.3(6)
C21 N1 C31' C32 -95.2(7)
Si1 N1 C31' C32 36.4(3)
N1 C31' C32 O31 -43.0(4)
N1 C31' C32 C31 57.8(5)
N1 C31 C32 O31 33.2(9)
N1 C31 C32 C31' -62.8(7)
C31' C32 O31 Si1 30.9(4)
C31 C32 O31 Si1 -14.3(7)
O41 Si1 O31 C32 -83.3(3)
O21 Si1 O31 C32 71.6(3)
C11 Si1 O31 C32 173.1(3)
N1 Si1 O31 C32 -5.6(3)
C21' N1 C41 C42 139.6(5)
C31 N1 C41 C42 -117.5(8)
C31' N1 C41 C42 -88.9(4)
C21 N1 C41 C42 123.9(5)
Si1 N1 C41 C42 18.9(5)
N1 C41 C42 O41 -24.6(6)
C41 C42 O41 Si1 19.2(5)
O31 Si1 O41 C42 71.5(3)
O21 Si1 O41 C42 -84.0(3)
C11 Si1 O41 C42 174.0(3)
N1 Si1 O41 C42 -6.1(3)
